data_4114088
loop_
_publ_author_name
'Bao-Hui Xia'
'Hong-Xing Zhang'
'Chi-Ming Che'
'King-Hung Leung'
'David Lee Phillips'
'Nianyong Zhu'
'Zhong-Yuan Zhou'

_publ_section_title
;
 Metal-Metal Interactions in Heterobimetallic d8-d10 Complexes. Structures
 and Spectroscopic Investigation of [M'M''(\m-dcpm)2(CN)2]+ (M' = Pt, Pd;
 M'' = Cu, Ag, Au) and Related Complexes by UV-vis Absorption and
 Resonance Raman Spectroscopy and ab Initio Calculations
;
_journal_name_full 'Journal of the American Chemical Society'
_journal_page_first 10362
_journal_page_last 10374
_journal_paper_doi 10.1021/ja0355325
_journal_volume 125
_journal_year 2003
_chemical_formula_sum 'C54 H96 Ag F3 N2 O4 P4 Pt S'
_chemical_formula_weight 1353.27
_chemical_name_systematic
; 
 ? 
;
_space_group_IT_number 61
_symmetry_cell_setting orthorhombic
_symmetry_space_group_name_Hall '-P 2ac 2ab'
_symmetry_space_group_name_H-M 'P b c a'
_atom_sites_solution_hydrogens geom
_atom_sites_solution_primary direct
_atom_sites_solution_secondary difmap
_audit_creation_method SHELXL-97
_cell_angle_alpha 90.00
_cell_angle_beta 90.00
_cell_angle_gamma 90.00
_cell_formula_units_Z 8
_cell_length_a 24.934(6)
_cell_length_b 18.830(4)
_cell_length_c 26.820(6)
_cell_measurement_reflns_used 9151
_cell_measurement_temperature 294(2)
_cell_measurement_theta_max 27.6
_cell_measurement_theta_min 1
_cell_volume 12592(5)
_computing_cell_refinement 'Bruker SMART'
_computing_data_collection 'Bruker SMART'
_computing_data_reduction 'Bruker SMART'
_computing_molecular_graphics 'Bruker SMART'
_computing_publication_material 'Bruker SMART'
_computing_structure_refinement 'SHELXL-97 (Sheldrick, 1997)'
_computing_structure_solution 'SHELXS-97 (Sheldrick, 1990)'
_diffrn_ambient_temperature 294(2)
_diffrn_measured_fraction_theta_full 0.996
_diffrn_measured_fraction_theta_max 0.996
_diffrn_measurement_device_type 'Bruker CCD Area Detector'
_diffrn_measurement_method 'phi and omega scan'
_diffrn_radiation_monochromator graphite
_diffrn_radiation_source 'fine-focus sealed tube'
_diffrn_radiation_type MoK\a
_diffrn_radiation_wavelength 0.71073
_diffrn_reflns_av_R_equivalents 0.2587
_diffrn_reflns_av_sigmaI/netI 0.3152
_diffrn_reflns_limit_h_max 31
_diffrn_reflns_limit_h_min -32
_diffrn_reflns_limit_k_max 24
_diffrn_reflns_limit_k_min -19
_diffrn_reflns_limit_l_max 30
_diffrn_reflns_limit_l_min -34
_diffrn_reflns_number 83326
_diffrn_reflns_theta_full 27.60
_diffrn_reflns_theta_max 27.60
_diffrn_reflns_theta_min 2.23
_exptl_absorpt_coefficient_mu 2.714
_exptl_absorpt_correction_T_max 0.7365
_exptl_absorpt_correction_T_min 0.6128
_exptl_absorpt_correction_type 'multi scans'
_exptl_absorpt_process_details 'SADABS Sheldrick 1996'
_exptl_crystal_colour colorless
_exptl_crystal_density_diffrn 1.406
_exptl_crystal_description block
_exptl_crystal_F_000 5392
_exptl_crystal_size_max 0.20
_exptl_crystal_size_mid 0.14
_exptl_crystal_size_min 0.12
_refine_diff_density_max 0.915
_refine_diff_density_min -0.977
_refine_diff_density_rms 0.161
_refine_ls_extinction_method none
_refine_ls_goodness_of_fit_ref 0.953
_refine_ls_hydrogen_treatment constr
_refine_ls_matrix_type full
_refine_ls_number_parameters 588
_refine_ls_number_reflns 14575
_refine_ls_number_restraints 9
_refine_ls_restrained_S_all 0.953
_refine_ls_R_factor_all 0.2430
_refine_ls_R_factor_gt 0.0612
_refine_ls_shift/su_max 0.012
_refine_ls_shift/su_mean 0.003
_refine_ls_structure_factor_coef Fsqd
_refine_ls_weighting_details 'calc w=1/[\s^2^(Fo^2^)+(0.0300P)^2^+0.0000P] where P=(Fo^2^+2Fc^2^)/3'
_refine_ls_weighting_scheme calc
_refine_ls_wR_factor_gt 0.1131
_refine_ls_wR_factor_ref 0.1416
_reflns_number_gt 4333
_reflns_number_total 14575
_reflns_threshold_expression >2sigma(I)
_cod_data_source_file ja0355325si20030417_114148.cif
_cod_data_source_block complex5_CH3OH
_cod_database_code 4114088

loop_
_symmetry_equiv_pos_as_xyz
'x, y, z'
'-x+1/2, -y, z+1/2'
'-x, y+1/2, -z+1/2'
'x+1/2, -y+1/2, -z'
'-x, -y, -z'
'x-1/2, y, -z-1/2'
'x, -y-1/2, z-1/2'
'-x-1/2, y-1/2, z'

loop_
_atom_site_label
_atom_site_type_symbol
_atom_site_fract_x
_atom_site_fract_y
_atom_site_fract_z
_atom_site_U_iso_or_equiv
_atom_site_adp_type
_atom_site_occupancy
_atom_site_symmetry_multiplicity
_atom_site_calc_flag
_atom_site_refinement_flags
Pt1 Pt 0.603608(7) 0.283707(9) 0.279319(6) 0.03789(4) Uani 1 1 d .
Ag1 Ag 0.673832(15) 0.386018(19) 0.327946(13) 0.04917(12) Uani 1 1 d .
P1 P 0.66917(5) 0.32755(7) 0.40645(4) 0.0434(4) Uani 1 1 d .
P2 P 0.68741(5) 0.45080(6) 0.25244(5) 0.0428(4) Uani 1 1 d .
P3 P 0.62745(5) 0.32514(6) 0.20010(4) 0.0388(4) Uani 1 1 d .
P4 P 0.57652(5) 0.24055(6) 0.35714(5) 0.0401(4) Uani 1 1 d .
N1 N 0.52121(17) 0.40969(19) 0.28013(16) 0.0895(16) Uani 1 1 d .
N2 N 0.69480(16) 0.1690(2) 0.28525(15) 0.0790(16) Uani 1 1 d .
C1 C 0.73602(16) 0.3036(2) 0.43261(15) 0.0509(17) Uani 1 1 d .
H1A H 0.7461 0.3416 0.4558 0.061 Uiso 1 1 calc R
C2 C 0.73836(17) 0.2364(2) 0.46084(18) 0.077(2) Uani 1 1 d .
H2A H 0.7274 0.1974 0.4395 0.092 Uiso 1 1 calc R
H2B H 0.7139 0.2386 0.4889 0.092 Uiso 1 1 calc R
C3 C 0.7958(2) 0.2233(3) 0.4798(2) 0.115(3) Uani 1 1 d .
H3A H 0.8057 0.2608 0.5028 0.138 Uiso 1 1 calc R
H3B H 0.7970 0.1786 0.4978 0.138 Uiso 1 1 calc R
C4 C 0.8347(2) 0.2211(3) 0.43855(18) 0.117(3) Uani 1 1 d .
H4A H 0.8704 0.2135 0.4519 0.141 Uiso 1 1 calc R
H4B H 0.8262 0.1815 0.4168 0.141 Uiso 1 1 calc R
C5 C 0.83405(18) 0.2869(3) 0.4096(2) 0.105(3) Uani 1 1 d .
H5A H 0.8576 0.2821 0.3810 0.126 Uiso 1 1 calc R
H5B H 0.8472 0.3257 0.4301 0.126 Uiso 1 1 calc R
C6 C 0.77671(19) 0.3038(3) 0.39167(19) 0.116(3) Uani 1 1 d .
H6A H 0.7767 0.3502 0.3758 0.139 Uiso 1 1 calc R
H6B H 0.7663 0.2691 0.3667 0.139 Uiso 1 1 calc R
C7 C 0.63658(19) 0.3825(2) 0.45403(16) 0.0564(17) Uani 1 1 d .
H7A H 0.5986 0.3812 0.4446 0.068 Uiso 1 1 calc R
C8 C 0.63642(18) 0.3552(2) 0.50806(14) 0.0533(17) Uani 1 1 d .
H8A H 0.6215 0.3076 0.5089 0.064 Uiso 1 1 calc R
H8B H 0.6730 0.3529 0.5204 0.064 Uiso 1 1 calc R
C9 C 0.6035(2) 0.4037(2) 0.54159(16) 0.078(2) Uani 1 1 d .
H9A H 0.5658 0.3983 0.5335 0.093 Uiso 1 1 calc R
H9B H 0.6084 0.3893 0.5760 0.093 Uiso 1 1 calc R
C10 C 0.6186(2) 0.4783(2) 0.53635(18) 0.091(2) Uani 1 1 d .
H10A H 0.6541 0.4847 0.5504 0.109 Uiso 1 1 calc R
H10B H 0.5939 0.5067 0.5560 0.109 Uiso 1 1 calc R
C11 C 0.6188(2) 0.5059(2) 0.48447(17) 0.083(2) Uani 1 1 d .
H11A H 0.6339 0.5534 0.4842 0.100 Uiso 1 1 calc R
H11B H 0.5822 0.5089 0.4724 0.100 Uiso 1 1 calc R
C12 C 0.6505(2) 0.4597(2) 0.45071(18) 0.082(2) Uani 1 1 d .
H12A H 0.6882 0.4654 0.4584 0.098 Uiso 1 1 calc R
H12B H 0.6450 0.4754 0.4167 0.098 Uiso 1 1 calc R
C13 C 0.75520(17) 0.4396(2) 0.22892(15) 0.0498(16) Uani 1 1 d .
H13A H 0.7562 0.3926 0.2133 0.060 Uiso 1 1 calc R
C14 C 0.79668(17) 0.4375(3) 0.27149(17) 0.073(2) Uani 1 1 d .
H14A H 0.7960 0.4823 0.2893 0.088 Uiso 1 1 calc R
H14B H 0.7870 0.4003 0.2948 0.088 Uiso 1 1 calc R
C15 C 0.85270(19) 0.4241(3) 0.2523(2) 0.084(2) Uani 1 1 d .
H15A H 0.8777 0.4271 0.2799 0.101 Uiso 1 1 calc R
H15B H 0.8546 0.3763 0.2390 0.101 Uiso 1 1 calc R
C16 C 0.86911(18) 0.4742(3) 0.21362(19) 0.085(2) Uani 1 1 d .
H16A H 0.9044 0.4613 0.2014 0.102 Uiso 1 1 calc R
H16B H 0.8714 0.5215 0.2278 0.102 Uiso 1 1 calc R
C17 C 0.82973(19) 0.4749(3) 0.17033(17) 0.072(2) Uani 1 1 d .
H17A H 0.8295 0.4287 0.1544 0.086 Uiso 1 1 calc R
H17B H 0.8412 0.5097 0.1459 0.086 Uiso 1 1 calc R
C18 C 0.77330(16) 0.4930(2) 0.18814(17) 0.0556(18) Uani 1 1 d .
H18A H 0.7486 0.4911 0.1602 0.067 Uiso 1 1 calc R
H18B H 0.7728 0.5408 0.2015 0.067 Uiso 1 1 calc R
C19 C 0.67478(19) 0.5470(2) 0.25793(15) 0.0512(16) Uani 1 1 d .
H19A H 0.7100 0.5680 0.2645 0.061 Uiso 1 1 calc R
C20 C 0.6430(2) 0.5617(2) 0.30345(18) 0.093(2) Uani 1 1 d .
H20A H 0.6616 0.5419 0.3320 0.111 Uiso 1 1 calc R
H20B H 0.6086 0.5380 0.3007 0.111 Uiso 1 1 calc R
C21 C 0.6336(2) 0.6408(3) 0.31225(19) 0.095(2) Uani 1 1 d .
H21A H 0.6092 0.6465 0.3401 0.114 Uiso 1 1 calc R
H21B H 0.6674 0.6628 0.3213 0.114 Uiso 1 1 calc R
C22 C 0.6109(2) 0.6788(2) 0.26761(17) 0.087(2) Uani 1 1 d .
H22A H 0.5748 0.6621 0.2610 0.105 Uiso 1 1 calc R
H22B H 0.6094 0.7294 0.2740 0.105 Uiso 1 1 calc R
C23 C 0.6453(2) 0.6646(2) 0.22455(19) 0.088(2) Uani 1 1 d .
H23A H 0.6799 0.6869 0.2302 0.105 Uiso 1 1 calc R
H23B H 0.6295 0.6868 0.1954 0.105 Uiso 1 1 calc R
C24 C 0.65457(19) 0.5847(2) 0.21304(18) 0.0662(19) Uani 1 1 d .
H24A H 0.6211 0.5633 0.2023 0.079 Uiso 1 1 calc R
H24B H 0.6804 0.5800 0.1862 0.079 Uiso 1 1 calc R
C25 C 0.56852(16) 0.3230(2) 0.15784(15) 0.0468(16) Uani 1 1 d .
H25A H 0.5442 0.3601 0.1700 0.056 Uiso 1 1 calc R
C26 C 0.57965(17) 0.3408(2) 0.10498(15) 0.0578(17) Uani 1 1 d .
H26A H 0.6035 0.3052 0.0912 0.069 Uiso 1 1 calc R
H26B H 0.5980 0.3862 0.1036 0.069 Uiso 1 1 calc R
C27 C 0.52990(19) 0.3447(3) 0.07334(17) 0.079(2) Uani 1 1 d .
H27A H 0.5402 0.3512 0.0388 0.094 Uiso 1 1 calc R
H27B H 0.5089 0.3857 0.0833 0.094 Uiso 1 1 calc R
C28 C 0.49514(19) 0.2777(3) 0.07780(17) 0.084(2) Uani 1 1 d .
H28A H 0.4607 0.2858 0.0620 0.101 Uiso 1 1 calc R
H28B H 0.5126 0.2385 0.0609 0.101 Uiso 1 1 calc R
C29 C 0.48703(18) 0.2596(3) 0.13109(17) 0.088(2) Uani 1 1 d .
H29A H 0.4681 0.2146 0.1329 0.106 Uiso 1 1 calc R
H29B H 0.4641 0.2954 0.1459 0.106 Uiso 1 1 calc R
C30 C 0.53757(18) 0.2539(2) 0.16186(18) 0.0648(19) Uani 1 1 d .
H30A H 0.5594 0.2149 0.1498 0.078 Uiso 1 1 calc R
H30B H 0.5285 0.2447 0.1964 0.078 Uiso 1 1 calc R
C31 C 0.68688(16) 0.28249(19) 0.17160(14) 0.0358(13) Uani 1 1 d .
H31A H 0.7133 0.2777 0.1984 0.043 Uiso 1 1 calc R
C32 C 0.67414(16) 0.2057(2) 0.15401(15) 0.0489(16) Uani 1 1 d .
H32A H 0.6548 0.1805 0.1799 0.059 Uiso 1 1 calc R
H32B H 0.6517 0.2072 0.1245 0.059 Uiso 1 1 calc R
C33 C 0.72673(17) 0.1669(2) 0.14229(16) 0.0558(18) Uani 1 1 d .
H33A H 0.7472 0.1605 0.1727 0.067 Uiso 1 1 calc R
H33B H 0.7189 0.1204 0.1286 0.067 Uiso 1 1 calc R
C34 C 0.76003(17) 0.2102(2) 0.10450(16) 0.0651(18) Uani 1 1 d .
H34A H 0.7948 0.1879 0.1005 0.078 Uiso 1 1 calc R
H34B H 0.7421 0.2093 0.0724 0.078 Uiso 1 1 calc R
C35 C 0.76798(16) 0.2865(2) 0.12023(17) 0.0571(17) Uani 1 1 d .
H35A H 0.7892 0.2880 0.1505 0.068 Uiso 1 1 calc R
H35B H 0.7875 0.3117 0.0944 0.068 Uiso 1 1 calc R
C36 C 0.71558(16) 0.3225(2) 0.12912(15) 0.0471(16) Uani 1 1 d .
H36A H 0.6939 0.3214 0.0991 0.057 Uiso 1 1 calc R
H36B H 0.7213 0.3717 0.1384 0.057 Uiso 1 1 calc R
C37 C 0.51889(14) 0.2894(2) 0.38506(14) 0.0348(13) Uani 1 1 d .
H37A H 0.5265 0.3402 0.3812 0.042 Uiso 1 1 calc R
C38 C 0.50868(16) 0.2764(2) 0.44046(15) 0.0478(16) Uani 1 1 d .
H38A H 0.5415 0.2839 0.4592 0.057 Uiso 1 1 calc R
H38B H 0.4971 0.2278 0.4457 0.057 Uiso 1 1 calc R
C39 C 0.46503(18) 0.3281(2) 0.45852(17) 0.0646(19) Uani 1 1 d .
H39A H 0.4775 0.3766 0.4548 0.078 Uiso 1 1 calc R
H39B H 0.4577 0.3198 0.4936 0.078 Uiso 1 1 calc R
C40 C 0.41384(16) 0.3174(2) 0.42812(16) 0.0615(19) Uani 1 1 d .
H40A H 0.3997 0.2703 0.4346 0.074 Uiso 1 1 calc R
H40B H 0.3872 0.3517 0.4387 0.074 Uiso 1 1 calc R
C41 C 0.42353(17) 0.3255(2) 0.37382(16) 0.0576(18) Uani 1 1 d .
H41A H 0.4349 0.3737 0.3668 0.069 Uiso 1 1 calc R
H41B H 0.3905 0.3168 0.3558 0.069 Uiso 1 1 calc R
C42 C 0.46589(15) 0.2742(2) 0.35644(15) 0.0494(16) Uani 1 1 d .
H42A H 0.4716 0.2797 0.3209 0.059 Uiso 1 1 calc R
H42B H 0.4543 0.2258 0.3627 0.059 Uiso 1 1 calc R
C43 C 0.56092(19) 0.1464(2) 0.35204(16) 0.0578(18) Uani 1 1 d .
H43A H 0.5960 0.1253 0.3448 0.069 Uiso 1 1 calc R
C44 C 0.5285(2) 0.1265(2) 0.30654(17) 0.071(2) Uani 1 1 d .
H44A H 0.4935 0.1486 0.3089 0.085 Uiso 1 1 calc R
H44B H 0.5462 0.1453 0.2771 0.085 Uiso 1 1 calc R
C45 C 0.5213(3) 0.0478(2) 0.30020(18) 0.104(3) Uani 1 1 d .
H45A H 0.4919 0.0404 0.2771 0.125 Uiso 1 1 calc R
H45B H 0.5534 0.0293 0.2844 0.125 Uiso 1 1 calc R
C46 C 0.5115(3) 0.0078(3) 0.3415(2) 0.189(4) Uani 1 1 d .
H46A H 0.5177 -0.0416 0.3328 0.227 Uiso 1 1 calc R
H46B H 0.4738 0.0125 0.3496 0.227 Uiso 1 1 calc R
C47 C 0.5440(3) 0.0241(2) 0.3889(2) 0.130(3) Uani 1 1 d .
H47A H 0.5806 0.0075 0.3849 0.156 Uiso 1 1 calc R
H47B H 0.5283 -0.0002 0.4172 0.156 Uiso 1 1 calc R
C48 C 0.5438(2) 0.1072(3) 0.3982(2) 0.112(3) Uani 1 1 d .
H48A H 0.5080 0.1223 0.4077 0.135 Uiso 1 1 calc R
H48B H 0.5679 0.1186 0.4254 0.135 Uiso 1 1 calc R
C49 C 0.63126(16) 0.2436(2) 0.40169(15) 0.0440(15) Uani 1 1 d .
H49A H 0.6564 0.2061 0.3933 0.053 Uiso 1 1 calc R
H49B H 0.6168 0.2327 0.4344 0.053 Uiso 1 1 calc R
C50 C 0.64266(16) 0.4201(2) 0.20376(14) 0.0367(14) Uani 1 1 d .
H50A H 0.6277 0.4519 0.1811 0.044 Uiso 1 1 calc R
C51 C 0.54906(18) 0.3610(2) 0.27970(17) 0.0599(17) Uani 1 1 d .
C52 C 0.66083(19) 0.2099(2) 0.28146(16) 0.0599(16) Uani 1 1 d .
S1 S 0.81165(10) 0.49677(10) 0.53864(7) 0.2122(12) Uiso 1 1 d D
O1 O 0.7814(2) 0.4304(2) 0.5244(2) 0.248(3) Uiso 1 1 d D
O2 O 0.8282(2) 0.4996(3) 0.59278(13) 0.198(2) Uiso 1 1 d D
O3 O 0.8261(2) 0.5571(2) 0.50318(17) 0.215(3) Uiso 1 1 d D
C53 C 0.8719(2) 0.45158(17) 0.53775(11) 0.236(8) Uiso 1 1 d D
F1 F 0.8875(3) 0.3819(2) 0.5562(2) 0.370(4) Uiso 1 1 d D
F2 F 0.8883(3) 0.4410(4) 0.48622(14) 0.390(4) Uiso 1 1 d D
F3 F 0.92458(17) 0.4835(3) 0.5458(3) 0.421(5) Uiso 1 1 d D
O4 O 0.5001(4) 0.5434(4) 0.3584(4) 0.191(5) Uiso 0.50 1 d PD
C54 C 0.5297(4) 0.4834(5) 0.3738(5) 0.138(5) Uiso 0.50 1 d PD
O5 O 0.7755(4) 0.5497(6) 0.3842(3) 0.226(6) Uiso 0.50 1 d PD
C55 C 0.8143(5) 0.5658(9) 0.4238(4) 0.237(9) Uiso 0.50 1 d PD

loop_
_atom_site_aniso_label
_atom_site_aniso_U_11
_atom_site_aniso_U_22
_atom_site_aniso_U_33
_atom_site_aniso_U_23
_atom_site_aniso_U_13
_atom_site_aniso_U_12
Pt1 0.03193(8) 0.04451(8) 0.03722(8) -0.00069(11) 0.00082(11) -0.00079(10)
Ag1 0.0488(2) 0.0591(2) 0.0396(2) 0.0015(2) -0.0032(2) -0.0108(2)
P1 0.0360(7) 0.0557(8) 0.0386(8) -0.0007(7) -0.0003(7) -0.0068(7)
P2 0.0400(8) 0.0455(8) 0.0430(8) -0.0034(7) 0.0013(7) -0.0008(6)
P3 0.0345(7) 0.0424(7) 0.0396(7) -0.0040(6) -0.0001(6) -0.0010(6)
P4 0.0330(7) 0.0442(8) 0.0430(8) 0.0031(6) -0.0014(6) 0.0016(6)
N1 0.095(3) 0.081(3) 0.092(3) 0.053(3) 0.034(3) 0.049(2)
N2 0.082(3) 0.085(3) 0.069(3) 0.039(3) 0.008(3) 0.014(3)
C1 0.034(3) 0.078(4) 0.040(3) 0.010(3) -0.005(2) 0.017(3)
C2 0.039(3) 0.092(4) 0.099(4) 0.048(3) -0.020(3) 0.009(3)
C3 0.055(4) 0.140(5) 0.148(6) 0.025(5) -0.014(4) 0.031(4)
C4 0.076(4) 0.206(6) 0.070(4) 0.017(5) -0.002(3) 0.062(4)
C5 0.025(3) 0.166(5) 0.124(5) 0.022(5) -0.013(3) 0.006(4)
C6 0.042(3) 0.203(6) 0.101(5) 0.054(5) 0.011(3) 0.037(4)
C7 0.055(3) 0.048(3) 0.066(3) 0.015(3) -0.003(3) -0.022(3)
C8 0.062(3) 0.071(3) 0.026(3) 0.009(3) 0.011(3) 0.015(3)
C9 0.093(4) 0.099(4) 0.041(3) -0.007(3) -0.001(3) 0.009(4)
C10 0.124(5) 0.070(4) 0.079(4) -0.029(3) 0.009(4) 0.010(4)
C11 0.111(5) 0.052(3) 0.088(4) 0.008(3) 0.039(4) 0.017(3)
C12 0.113(5) 0.077(4) 0.057(4) -0.004(3) -0.004(4) -0.019(4)
C13 0.056(3) 0.058(3) 0.035(3) -0.003(3) -0.005(3) 0.002(3)
C14 0.039(3) 0.128(4) 0.052(3) 0.014(4) -0.005(3) -0.005(3)
C15 0.040(3) 0.102(4) 0.109(4) 0.006(4) -0.005(3) 0.014(3)
C16 0.038(3) 0.116(4) 0.101(4) 0.004(4) 0.005(3) -0.002(3)
C17 0.068(4) 0.082(4) 0.066(4) 0.007(3) 0.018(3) -0.005(3)
C18 0.024(3) 0.062(3) 0.082(4) 0.002(3) 0.006(3) -0.014(2)
C19 0.058(3) 0.053(3) 0.043(3) 0.011(2) 0.012(3) 0.009(3)
C20 0.126(5) 0.068(4) 0.083(4) -0.015(3) -0.006(4) 0.023(4)
C21 0.084(4) 0.102(4) 0.100(5) -0.037(4) -0.001(4) 0.017(4)
C22 0.112(4) 0.071(3) 0.078(4) 0.002(3) -0.004(4) 0.041(3)
C23 0.093(4) 0.078(4) 0.092(4) 0.009(4) 0.026(4) 0.012(3)
C24 0.071(4) 0.044(3) 0.084(4) -0.001(3) 0.014(3) 0.005(3)
C25 0.025(3) 0.071(3) 0.044(3) 0.001(3) -0.007(2) 0.006(2)
C26 0.054(3) 0.055(3) 0.064(3) -0.022(3) -0.008(3) -0.022(3)
C27 0.070(4) 0.116(4) 0.049(3) 0.010(3) -0.034(3) 0.009(4)
C28 0.047(3) 0.130(5) 0.075(4) -0.031(4) -0.021(3) -0.015(4)
C29 0.044(3) 0.140(5) 0.080(4) -0.013(4) -0.020(3) -0.047(3)
C30 0.046(3) 0.067(3) 0.081(4) 0.013(3) -0.016(3) 0.014(3)
C31 0.050(3) 0.027(2) 0.030(2) -0.007(2) -0.014(2) 0.011(2)
C32 0.041(3) 0.054(3) 0.052(3) -0.019(3) -0.008(2) 0.004(3)
C33 0.060(3) 0.048(3) 0.058(3) -0.008(3) -0.001(3) 0.010(3)
C34 0.042(3) 0.081(3) 0.073(3) -0.023(3) 0.007(3) 0.029(3)
C35 0.043(3) 0.058(3) 0.070(3) -0.002(3) 0.007(3) 0.002(3)
C36 0.041(3) 0.054(3) 0.046(3) -0.001(3) 0.020(2) -0.001(2)
C37 0.029(2) 0.034(2) 0.042(3) 0.008(2) 0.007(2) 0.004(2)
C38 0.037(3) 0.046(3) 0.060(3) 0.001(3) -0.006(2) -0.009(3)
C39 0.051(3) 0.075(3) 0.068(4) 0.005(3) 0.020(3) 0.008(3)
C40 0.029(3) 0.062(3) 0.094(4) 0.000(3) 0.006(3) 0.002(2)
C41 0.036(3) 0.072(3) 0.065(3) 0.000(3) -0.014(3) 0.013(3)
C42 0.033(3) 0.066(3) 0.050(3) 0.006(3) 0.004(2) -0.005(3)
C43 0.053(3) 0.059(3) 0.061(3) 0.004(3) -0.004(3) -0.004(3)
C44 0.089(4) 0.050(3) 0.074(4) -0.015(3) 0.001(3) -0.025(3)
C45 0.172(6) 0.056(3) 0.085(4) -0.025(3) -0.044(4) -0.036(4)
C46 0.311(9) 0.101(5) 0.156(6) 0.046(5) -0.125(6) -0.106(5)
C47 0.197(7) 0.042(3) 0.151(6) 0.032(4) -0.067(5) -0.042(4)
C48 0.120(5) 0.089(4) 0.128(5) 0.017(4) -0.029(5) -0.033(4)
C49 0.038(3) 0.049(3) 0.045(3) 0.002(2) 0.012(2) 0.025(2)
C50 0.039(3) 0.040(3) 0.031(3) 0.002(2) -0.014(2) 0.001(2)
C51 0.066(3) 0.072(3) 0.042(3) 0.033(3) -0.014(3) -0.016(3)
C52 0.098(4) 0.045(3) 0.036(3) 0.019(3) -0.006(3) 0.009(3)

loop_
_atom_type_symbol
_atom_type_description
_atom_type_scat_dispersion_real
_atom_type_scat_dispersion_imag
_atom_type_scat_source
C C 0.0033 0.0016 'International Tables Vol C Tables 4.2.6.8 and 6.1.1.4'
H H 0.0000 0.0000 'International Tables Vol C Tables 4.2.6.8 and 6.1.1.4'
N N 0.0061 0.0033 'International Tables Vol C Tables 4.2.6.8 and 6.1.1.4'
O O 0.0106 0.0060 'International Tables Vol C Tables 4.2.6.8 and 6.1.1.4'
F F 0.0171 0.0103 'International Tables Vol C Tables 4.2.6.8 and 6.1.1.4'
P P 0.1023 0.0942 'International Tables Vol C Tables 4.2.6.8 and 6.1.1.4'
S S 0.1246 0.1234 'International Tables Vol C Tables 4.2.6.8 and 6.1.1.4'
Ag Ag -0.8971 1.1015 'International Tables Vol C Tables 4.2.6.8 and 6.1.1.4'
Pt Pt -1.7033 8.3905 'International Tables Vol C Tables 4.2.6.8 and 6.1.1.4'

loop_
_geom_angle_atom_site_label_1
_geom_angle_atom_site_label_2
_geom_angle_atom_site_label_3
_geom_angle
C51 Pt1 C52 176.70(19)
C51 Pt1 P4 92.98(13)
C52 Pt1 P4 86.48(13)
C51 Pt1 P3 86.25(13)
C52 Pt1 P3 94.41(13)
P4 Pt1 P3 177.68(4)
C51 Pt1 Ag1 85.71(13)
C52 Pt1 Ag1 91.04(13)
P4 Pt1 Ag1 90.22(3)
P3 Pt1 Ag1 91.91(3)
P1 Ag1 P2 173.64(5)
P1 Ag1 Pt1 93.49(3)
P2 Ag1 Pt1 92.49(3)
C7 P1 C49 107.75(19)
C7 P1 C1 105.7(2)
C49 P1 C1 106.09(19)
C7 P1 Ag1 112.11(14)
C49 P1 Ag1 111.11(14)
C1 P1 Ag1 113.65(14)
C50 P2 C13 106.61(19)
C50 P2 C19 105.42(19)
C13 P2 C19 107.5(2)
C50 P2 Ag1 111.12(14)
C13 P2 Ag1 111.55(14)
C19 P2 Ag1 114.19(14)
C50 P3 C31 106.26(18)
C50 P3 C25 102.58(19)
C31 P3 C25 111.85(18)
C50 P3 Pt1 109.25(13)
C31 P3 Pt1 115.71(13)
C25 P3 Pt1 110.26(14)
C49 P4 C43 103.93(19)
C49 P4 C37 107.45(18)
C43 P4 C37 110.2(2)
C49 P4 Pt1 111.06(14)
C43 P4 Pt1 109.45(15)
C37 P4 Pt1 114.20(13)
C2 C1 C6 110.6(4)
C2 C1 P1 115.8(3)
C6 C1 P1 109.3(3)
C2 C1 H1A 106.9
C6 C1 H1A 106.9
P1 C1 H1A 106.9
C1 C2 C3 110.1(4)
C1 C2 H2A 109.7
C3 C2 H2A 109.7
C1 C2 H2B 109.6
C3 C2 H2B 109.6
H2A C2 H2B 108.1
C4 C3 C2 111.6(4)
C4 C3 H3A 109.3
C2 C3 H3A 109.3
C4 C3 H3B 109.3
C2 C3 H3B 109.3
H3A C3 H3B 108.0
C5 C4 C3 111.6(5)
C5 C4 H4A 109.3
C3 C4 H4A 109.3
C5 C4 H4B 109.3
C3 C4 H4B 109.3
H4A C4 H4B 108.0
C4 C5 C6 110.5(4)
C4 C5 H5A 109.5
C6 C5 H5A 109.6
C4 C5 H5B 109.5
C6 C5 H5B 109.5
H5A C5 H5B 108.1
C1 C6 C5 113.5(4)
C1 C6 H6A 108.9
C5 C6 H6A 108.9
C1 C6 H6B 108.9
C5 C6 H6B 108.8
H6A C6 H6B 107.7
C12 C7 C8 112.4(4)
C12 C7 P1 113.9(3)
C8 C7 P1 117.9(3)
C12 C7 H7A 103.5
C8 C7 H7A 103.5
P1 C7 H7A 103.5
C9 C8 C7 111.0(4)
C9 C8 H8A 109.5
C7 C8 H8A 109.4
C9 C8 H8B 109.5
C7 C8 H8B 109.5
H8A C8 H8B 108.0
C10 C9 C8 112.4(4)
C10 C9 H9A 109.1
C8 C9 H9A 109.1
C10 C9 H9B 109.1
C8 C9 H9B 109.1
H9A C9 H9B 107.9
C9 C10 C11 115.3(4)
C9 C10 H10A 108.5
C11 C10 H10A 108.4
C9 C10 H10B 108.4
C11 C10 H10B 108.4
H10A C10 H10B 107.5
C10 C11 C12 111.6(4)
C10 C11 H11A 109.3
C12 C11 H11A 109.3
C10 C11 H11B 109.3
C12 C11 H11B 109.3
H11A C11 H11B 108.0
C11 C12 C7 114.2(4)
C11 C12 H12A 108.7
C7 C12 H12A 108.7
C11 C12 H12B 108.7
C7 C12 H12B 108.7
H12A C12 H12B 107.6
C18 C13 C14 110.1(4)
C18 C13 P2 116.1(3)
C14 C13 P2 111.7(3)
C18 C13 H13A 106.0
C14 C13 H13A 106.0
P2 C13 H13A 106.0
C15 C14 C13 111.9(4)
C15 C14 H14A 109.2
C13 C14 H14A 109.2
C15 C14 H14B 109.2
C13 C14 H14B 109.2
H14A C14 H14B 107.9
C16 C15 C14 113.1(4)
C16 C15 H15A 108.9
C14 C15 H15A 108.9
C16 C15 H15B 109.0
C14 C15 H15B 109.0
H15A C15 H15B 107.8
C15 C16 C17 111.5(4)
C15 C16 H16A 109.3
C17 C16 H16A 109.3
C15 C16 H16B 109.3
C17 C16 H16B 109.3
H16A C16 H16B 108.0
C16 C17 C18 111.0(4)
C16 C17 H17A 109.4
C18 C17 H17A 109.4
C16 C17 H17B 109.4
C18 C17 H17B 109.4
H17A C17 H17B 108.0
C17 C18 C13 110.2(4)
C17 C18 H18A 109.6
C13 C18 H18A 109.6
C17 C18 H18B 109.6
C13 C18 H18B 109.6
H18A C18 H18B 108.1
C24 C19 C20 113.4(4)
C24 C19 P2 117.5(3)
C20 C19 P2 109.9(3)
C24 C19 H19A 104.9
C20 C19 H19A 104.9
P2 C19 H19A 104.9
C19 C20 C21 113.0(4)
C19 C20 H20A 109.0
C21 C20 H20A 109.0
C19 C20 H20B 109.0
C21 C20 H20B 109.0
H20A C20 H20B 107.8
C22 C21 C20 113.5(4)
C22 C21 H21A 108.9
C20 C21 H21A 108.9
C22 C21 H21B 108.9
C20 C21 H21B 108.9
H21A C21 H21B 107.7
C23 C22 C21 108.7(4)
C23 C22 H22A 110.0
C21 C22 H22A 110.0
C23 C22 H22B 109.9
C21 C22 H22B 109.9
H22A C22 H22B 108.3
C22 C23 C24 114.9(4)
C22 C23 H23A 108.6
C24 C23 H23A 108.6
C22 C23 H23B 108.5
C24 C23 H23B 108.5
H23A C23 H23B 107.5
C19 C24 C23 110.6(4)
C19 C24 H24A 109.5
C23 C24 H24A 109.5
C19 C24 H24B 109.5
C23 C24 H24B 109.5
H24A C24 H24B 108.1
C26 C25 C30 110.9(4)
C26 C25 P3 115.5(3)
C30 C25 P3 112.2(3)
C26 C25 H25A 105.8
C30 C25 H25A 105.8
P3 C25 H25A 105.8
C25 C26 C27 113.3(4)
C25 C26 H26A 108.9
C27 C26 H26A 108.9
C25 C26 H26B 108.9
C27 C26 H26B 108.9
H26A C26 H26B 107.7
C26 C27 C28 112.4(4)
C26 C27 H27A 109.1
C28 C27 H27A 109.1
C26 C27 H27B 109.1
C28 C27 H27B 109.1
H27A C27 H27B 107.9
C29 C28 C27 109.9(4)
C29 C28 H28A 109.7
C27 C28 H28A 109.7
C29 C28 H28B 109.7
C27 C28 H28B 109.7
H28A C28 H28B 108.2
C28 C29 C30 115.4(4)
C28 C29 H29A 108.4
C30 C29 H29A 108.4
C28 C29 H29B 108.4
C30 C29 H29B 108.4
H29A C29 H29B 107.5
C29 C30 C25 109.0(4)
C29 C30 H30A 109.9
C25 C30 H30A 109.9
C29 C30 H30B 109.9
C25 C30 H30B 109.9
H30A C30 H30B 108.3
C36 C31 C32 109.0(3)
C36 C31 P3 117.7(3)
C32 C31 P3 111.4(3)
C36 C31 H31A 106.0
C32 C31 H31A 106.0
P3 C31 H31A 106.0
C33 C32 C31 109.3(3)
C33 C32 H32A 109.8
C31 C32 H32A 109.8
C33 C32 H32B 109.8
C31 C32 H32B 109.8
H32A C32 H32B 108.3
C34 C33 C32 110.1(3)
C34 C33 H33A 109.6
C32 C33 H33A 109.6
C34 C33 H33B 109.6
C32 C33 H33B 109.6
H33A C33 H33B 108.2
C35 C34 C33 112.9(4)
C35 C34 H34A 109.0
C33 C34 H34A 109.0
C35 C34 H34B 109.0
C33 C34 H34B 109.0
H34A C34 H34B 107.8
C36 C35 C34 111.2(3)
C36 C35 H35A 109.4
C34 C35 H35A 109.4
C36 C35 H35B 109.4
C34 C35 H35B 109.4
H35A C35 H35B 108.0
C35 C36 C31 107.7(3)
C35 C36 H36A 110.2
C31 C36 H36A 110.2
C35 C36 H36B 110.2
C31 C36 H36B 110.2
H36A C36 H36B 108.5
C38 C37 C42 108.0(3)
C38 C37 P4 116.1(3)
C42 C37 P4 111.5(3)
C38 C37 H37A 106.9
C42 C37 H37A 106.9
P4 C37 H37A 106.9
C37 C38 C39 108.8(3)
C37 C38 H38A 109.9
C39 C38 H38A 109.9
C37 C38 H38B 109.9
C39 C38 H38B 109.9
H38A C38 H38B 108.3
C38 C39 C40 109.8(4)
C38 C39 H39A 109.7
C40 C39 H39A 109.7
C38 C39 H39B 109.7
C40 C39 H39B 109.7
H39A C39 H39B 108.2
C41 C40 C39 112.0(4)
C41 C40 H40A 109.2
C39 C40 H40A 109.2
C41 C40 H40B 109.2
C39 C40 H40B 109.2
H40A C40 H40B 107.9
C40 C41 C42 110.6(4)
C40 C41 H41A 109.5
C42 C41 H41A 109.5
C40 C41 H41B 109.5
C42 C41 H41B 109.5
H41A C41 H41B 108.1
C41 C42 C37 109.0(3)
C41 C42 H42A 109.9
C37 C42 H42A 109.9
C41 C42 H42B 109.9
C37 C42 H42B 109.9
H42A C42 H42B 108.3
C48 C43 C44 113.0(4)
C48 C43 P4 118.5(3)
C44 C43 P4 114.6(3)
C48 C43 H43A 102.6
C44 C43 H43A 102.6
P4 C43 H43A 102.6
C45 C44 C43 113.6(4)
C45 C44 H44A 108.9
C43 C44 H44A 108.8
C45 C44 H44B 108.8
C43 C44 H44B 108.8
H44A C44 H44B 107.7
C46 C45 C44 118.4(5)
C46 C45 H45A 107.7
C44 C45 H45A 107.7
C46 C45 H45B 107.8
C44 C45 H45B 107.7
H45A C45 H45B 107.1
C45 C46 C47 117.9(6)
C45 C46 H46A 107.8
C47 C46 H46A 107.8
C45 C46 H46B 107.9
C47 C46 H46B 107.8
H46A C46 H46B 107.2
C46 C47 C48 109.0(5)
C46 C47 H47A 109.9
C48 C47 H47A 109.9
C46 C47 H47B 109.9
C48 C47 H47B 109.9
H47A C47 H47B 108.3
C43 C48 C47 110.7(4)
C43 C48 H48A 109.5
C47 C48 H48A 109.5
C43 C48 H48B 109.5
C47 C48 H48B 109.5
H48A C48 H48B 108.1
P4 C49 P1 117.2(2)
P4 C49 H49A 108.0
P1 C49 H49A 108.0
P4 C49 H49B 108.0
P1 C49 H49B 108.0
H49A C49 H49B 107.2
P2 C50 P3 118.6(2)
P2 C50 H50A 120.7
P3 C50 H50A 120.7
N1 C51 Pt1 174.0(4)
N2 C52 Pt1 176.0(4)
O1 S1 O2 114.1(3)
O1 S1 O3 125.3(3)
O2 S1 O3 120.6(3)
O1 S1 C53 91.4(3)
O2 S1 C53 78.1(3)
O3 S1 C53 98.8(3)
F2 C53 F1 97.2(4)
F2 C53 F3 86.9(5)
F1 C53 F3 94.6(5)
F2 C53 S1 109.0(4)
F1 C53 S1 132.2(4)
F3 C53 S1 125.3(3)

loop_
_geom_bond_atom_site_label_1
_geom_bond_atom_site_label_2
_geom_bond_distance
Pt1 C51 1.992(5)
Pt1 C52 1.993(5)
Pt1 P4 2.3393(13)
Pt1 P3 2.3400(13)
Pt1 Ag1 2.9117(6)
Ag1 P1 2.3787(13)
Ag1 P2 2.3882(13)
P1 C7 1.833(4)
P1 C49 1.847(4)
P1 C1 1.864(4)
P2 C50 1.812(4)
P2 C13 1.816(4)
P2 C19 1.845(4)
P3 C50 1.830(4)
P3 C31 1.851(4)
P3 C25 1.856(4)
P4 C49 1.815(4)
P4 C43 1.820(4)
P4 C37 1.863(4)
N1 C51 1.151(6)
N2 C52 1.149(6)
C1 C2 1.477(6)
C1 C6 1.495(6)
C1 H1A 0.9800
C2 C3 1.540(6)
C2 H2A 0.9700
C2 H2B 0.9700
C3 C4 1.472(7)
C3 H3A 0.9700
C3 H3B 0.9700
C4 C5 1.462(8)
C4 H4A 0.9700
C4 H4B 0.9700
C5 C6 1.542(7)
C5 H5A 0.9700
C5 H5B 0.9700
C6 H6A 0.9700
C6 H6B 0.9700
C7 C12 1.496(6)
C7 C8 1.538(6)
C7 H7A 0.9800
C8 C9 1.521(6)
C8 H8A 0.9700
C8 H8B 0.9700
C9 C10 1.461(6)
C9 H9A 0.9700
C9 H9B 0.9700
C10 C11 1.485(6)
C10 H10A 0.9700
C10 H10B 0.9700
C11 C12 1.484(7)
C11 H11A 0.9700
C11 H11B 0.9700
C12 H12A 0.9700
C12 H12B 0.9700
C13 C18 1.552(6)
C13 C14 1.541(6)
C13 H13A 0.9800
C14 C15 1.510(6)
C14 H14A 0.9700
C14 H14B 0.9700
C15 C16 1.462(7)
C15 H15A 0.9700
C15 H15B 0.9700
C16 C17 1.521(7)
C16 H16A 0.9700
C16 H16B 0.9700
C17 C18 1.524(6)
C17 H17A 0.9700
C17 H17B 0.9700
C18 H18A 0.9700
C18 H18B 0.9700
C19 C24 1.485(6)
C19 C20 1.481(6)
C19 H19A 0.9800
C20 C21 1.526(7)
C20 H20A 0.9700
C20 H20B 0.9700
C21 C22 1.505(7)
C21 H21A 0.9700
C21 H21B 0.9700
C22 C23 1.463(7)
C22 H22A 0.9700
C22 H22B 0.9700
C23 C24 1.553(6)
C23 H23A 0.9700
C23 H23B 0.9700
C24 H24A 0.9700
C24 H24B 0.9700
C25 C26 1.483(6)
C25 C30 1.517(6)
C25 H25A 0.9800
C26 C27 1.505(6)
C26 H26A 0.9700
C26 H26B 0.9700
C27 C28 1.536(7)
C27 H27A 0.9700
C27 H27B 0.9700
C28 C29 1.483(6)
C28 H28A 0.9700
C28 H28B 0.9700
C29 C30 1.510(6)
C29 H29A 0.9700
C29 H29B 0.9700
C30 H30A 0.9700
C30 H30B 0.9700
C31 C36 1.542(5)
C31 C32 1.554(5)
C31 H31A 0.9800
C32 C33 1.533(6)
C32 H32A 0.9700
C32 H32B 0.9700
C33 C34 1.543(6)
C33 H33A 0.9700
C33 H33B 0.9700
C34 C35 1.511(6)
C34 H34A 0.9700
C34 H34B 0.9700
C35 C36 1.491(6)
C35 H35A 0.9700
C35 H35B 0.9700
C36 H36A 0.9700
C36 H36B 0.9700
C37 C38 1.527(5)
C37 C42 1.555(5)
C37 H37A 0.9800
C38 C39 1.539(6)
C38 H38A 0.9700
C38 H38B 0.9700
C39 C40 1.528(6)
C39 H39A 0.9700
C39 H39B 0.9700
C40 C41 1.484(6)
C40 H40A 0.9700
C40 H40B 0.9700
C41 C42 1.505(6)
C41 H41A 0.9700
C41 H41B 0.9700
C42 H42A 0.9700
C42 H42B 0.9700
C43 C48 1.504(7)
C43 C44 1.511(6)
C43 H43A 0.9800
C44 C45 1.503(6)
C44 H44A 0.9700
C44 H44B 0.9700
C45 C46 1.361(7)
C45 H45A 0.9700
C45 H45B 0.9700
C46 C47 1.539(9)
C46 H46A 0.9700
C46 H46B 0.9700
C47 C48 1.585(7)
C47 H47A 0.9700
C47 H47B 0.9700
C48 H48A 0.9700
C48 H48B 0.9700
C49 H49A 0.9700
C49 H49B 0.9700
C50 H50A 0.9300
S1 O1 1.509(4)
S1 O2 1.510(4)
S1 O3 1.524(4)
S1 C53 1.727(5)
C53 F2 1.455(5)
C53 F1 1.455(5)
C53 F3 1.460(6)
O4 C54 1.412(11)
O5 C55 1.468(12)

loop_
_geom_torsion_atom_site_label_1
_geom_torsion_atom_site_label_2
_geom_torsion_atom_site_label_3
_geom_torsion_atom_site_label_4
_geom_torsion
C51 Pt1 Ag1 P1 107.82(13)
C52 Pt1 Ag1 P1 -71.63(13)
P4 Pt1 Ag1 P1 14.85(4)
P3 Pt1 Ag1 P1 -166.08(4)
C51 Pt1 Ag1 P2 -74.36(13)
C52 Pt1 Ag1 P2 106.19(13)
P4 Pt1 Ag1 P2 -167.33(4)
P3 Pt1 Ag1 P2 11.74(4)
P2 Ag1 P1 C7 84.7(4)
Pt1 Ag1 P1 C7 -115.36(16)
P2 Ag1 P1 C49 -154.7(4)
Pt1 Ag1 P1 C49 5.27(14)
P2 Ag1 P1 C1 -35.1(5)
Pt1 Ag1 P1 C1 124.84(16)
P1 Ag1 P2 C50 169.2(4)
Pt1 Ag1 P2 C50 9.23(14)
P1 Ag1 P2 C13 50.4(5)
Pt1 Ag1 P2 C13 -109.58(15)
P1 Ag1 P2 C19 -71.7(5)
Pt1 Ag1 P2 C19 128.31(17)
C51 Pt1 P3 C50 54.23(19)
C52 Pt1 P3 C50 -122.53(19)
P4 Pt1 P3 C50 125.0(10)
Ag1 Pt1 P3 C50 -31.34(14)
C51 Pt1 P3 C31 174.05(19)
C52 Pt1 P3 C31 -2.71(19)
P4 Pt1 P3 C31 -115.2(10)
Ag1 Pt1 P3 C31 88.49(14)
C51 Pt1 P3 C25 -57.8(2)
C52 Pt1 P3 C25 125.5(2)
P4 Pt1 P3 C25 13.0(11)
Ag1 Pt1 P3 C25 -143.34(15)
C51 Pt1 P4 C49 -120.19(19)
C52 Pt1 P4 C49 56.56(19)
P3 Pt1 P4 C49 169.2(10)
Ag1 Pt1 P4 C49 -34.48(14)
C51 Pt1 P4 C43 125.6(2)
C52 Pt1 P4 C43 -57.6(2)
P3 Pt1 P4 C43 55.0(11)
Ag1 Pt1 P4 C43 -148.65(16)
C51 Pt1 P4 C37 1.50(19)
C52 Pt1 P4 C37 178.25(19)
P3 Pt1 P4 C37 -69.1(11)
Ag1 Pt1 P4 C37 87.22(14)
C7 P1 C1 C2 91.8(4)
C49 P1 C1 C2 -22.4(4)
Ag1 P1 C1 C2 -144.8(3)
C7 P1 C1 C6 -142.5(3)
C49 P1 C1 C6 103.2(4)
Ag1 P1 C1 C6 -19.2(4)
C6 C1 C2 C3 54.6(5)
P1 C1 C2 C3 179.6(3)
C1 C2 C3 C4 -58.1(6)
C2 C3 C4 C5 58.1(6)
C3 C4 C5 C6 -54.1(6)
C2 C1 C6 C5 -53.2(6)
P1 C1 C6 C5 178.2(4)
C4 C5 C6 C1 52.3(6)
C49 P1 C7 C12 -160.8(3)
C1 P1 C7 C12 86.1(4)
Ag1 P1 C7 C12 -38.2(4)
C49 P1 C7 C8 64.3(4)
C1 P1 C7 C8 -48.8(4)
Ag1 P1 C7 C8 -173.2(3)
C12 C7 C8 C9 49.6(5)
P1 C7 C8 C9 -174.8(3)
C7 C8 C9 C10 -50.5(5)
C8 C9 C10 C11 52.5(6)
C9 C10 C11 C12 -51.2(7)
C10 C11 C12 C7 49.8(6)
C8 C7 C12 C11 -50.5(6)
P1 C7 C12 C11 172.1(3)
C50 P2 C13 C18 73.3(3)
C19 P2 C13 C18 -39.4(4)
Ag1 P2 C13 C18 -165.3(3)
C50 P2 C13 C14 -159.3(3)
C19 P2 C13 C14 88.1(3)
Ag1 P2 C13 C14 -37.8(3)
C18 C13 C14 C15 -52.6(5)
P2 C13 C14 C15 176.8(3)
C13 C14 C15 C16 54.0(6)
C14 C15 C16 C17 -55.6(6)
C15 C16 C17 C18 57.4(5)
C16 C17 C18 C13 -56.8(5)
C14 C13 C18 C17 54.5(5)
P2 C13 C18 C17 -177.3(3)
C50 P2 C19 C24 -26.8(4)
C13 P2 C19 C24 86.6(4)
Ag1 P2 C19 C24 -149.0(3)
C50 P2 C19 C20 104.9(4)
C13 P2 C19 C20 -141.6(3)
Ag1 P2 C19 C20 -17.3(4)
C24 C19 C20 C21 -49.5(6)
P2 C19 C20 C21 176.7(4)
C19 C20 C21 C22 51.8(6)
C20 C21 C22 C23 -53.4(6)
C21 C22 C23 C24 55.0(6)
C20 C19 C24 C23 49.0(5)
P2 C19 C24 C23 179.1(3)
C22 C23 C24 C19 -53.8(6)
C50 P3 C25 C26 69.9(3)
C31 P3 C25 C26 -43.5(4)
Pt1 P3 C25 C26 -173.8(3)
C50 P3 C25 C30 -161.6(3)
C31 P3 C25 C30 84.9(3)
Pt1 P3 C25 C30 -45.3(3)
C30 C25 C26 C27 56.1(5)
P3 C25 C26 C27 -174.8(3)
C25 C26 C27 C28 -52.5(5)
C26 C27 C28 C29 48.8(5)
C27 C28 C29 C30 -52.5(6)
C28 C29 C30 C25 56.2(6)
C26 C25 C30 C29 -55.7(5)
P3 C25 C30 C29 173.5(3)
C50 P3 C31 C36 -38.6(3)
C25 P3 C31 C36 72.6(3)
Pt1 P3 C31 C36 -160.1(2)
C50 P3 C31 C32 -165.6(3)
C25 P3 C31 C32 -54.4(3)
Pt1 P3 C31 C32 73.0(3)
C36 C31 C32 C33 61.7(4)
P3 C31 C32 C33 -166.8(3)
C31 C32 C33 C34 -54.4(4)
C32 C33 C34 C35 52.1(5)
C33 C34 C35 C36 -56.2(5)
C34 C35 C36 C31 61.1(4)
C32 C31 C36 C35 -64.3(4)
P3 C31 C36 C35 167.6(3)
C49 P4 C37 C38 -41.4(3)
C43 P4 C37 C38 71.2(3)
Pt1 P4 C37 C38 -165.1(2)
C49 P4 C37 C42 -165.7(3)
C43 P4 C37 C42 -53.1(3)
Pt1 P4 C37 C42 70.6(3)
C42 C37 C38 C39 -61.5(4)
P4 C37 C38 C39 172.4(3)
C37 C38 C39 C40 58.3(4)
C38 C39 C40 C41 -56.2(5)
C39 C40 C41 C42 57.4(5)
C40 C41 C42 C37 -60.0(4)
C38 C37 C42 C41 62.4(4)
P4 C37 C42 C41 -168.8(3)
C49 P4 C43 C48 59.9(4)
C37 P4 C43 C48 -55.0(4)
Pt1 P4 C43 C48 178.6(4)
C49 P4 C43 C44 -162.5(3)
C37 P4 C43 C44 82.6(4)
Pt1 P4 C43 C44 -43.8(4)
C48 C43 C44 C45 -46.4(6)
P4 C43 C44 C45 173.7(4)
C43 C44 C45 C46 40.3(8)
C44 C45 C46 C47 -42.2(9)
C45 C46 C47 C48 47.0(8)
C44 C43 C48 C47 53.8(6)
P4 C43 C48 C47 -168.0(4)
C46 C47 C48 C43 -51.7(7)
C43 P4 C49 P1 166.3(2)
C37 P4 C49 P1 -76.9(3)
Pt1 P4 C49 P1 48.7(2)
C7 P1 C49 P4 90.2(3)
C1 P1 C49 P4 -156.9(2)
Ag1 P1 C49 P4 -32.9(3)
C13 P2 C50 P3 84.9(3)
C19 P2 C50 P3 -161.1(2)
Ag1 P2 C50 P3 -36.9(3)
C31 P3 C50 P2 -76.9(3)
C25 P3 C50 P2 165.5(2)
Pt1 P3 C50 P2 48.6(3)
C52 Pt1 C51 N1 34(6)
P4 Pt1 C51 N1 114(4)
P3 Pt1 C51 N1 -68(4)
Ag1 Pt1 C51 N1 24(4)
C51 Pt1 C52 N2 23(8)
P4 Pt1 C52 N2 -57(6)
P3 Pt1 C52 N2 125(6)
Ag1 Pt1 C52 N2 33(6)
O1 S1 C53 F2 76.5(4)
O2 S1 C53 F2 -169.2(4)
O3 S1 C53 F2 -49.5(4)
O1 S1 C53 F1 -42.8(5)
O2 S1 C53 F1 71.5(5)
O3 S1 C53 F1 -168.9(5)
O1 S1 C53 F3 176.4(5)
O2 S1 C53 F3 -69.3(5)
O3 S1 C53 F3 50.4(5)
